data_2006821
loop_
_publ_author_name
'Suchod, Bernadette'
'Lajzerowicz, Janine'
'Collet, Andr\'e'

_publ_section_title
;
 ({-})-2-Azabicyclo[2.2.1]hept-5-en-3-one (Lactam)
;
_journal_issue 12
_journal_name_full 'Acta Crystallographica Section C'
_journal_page_first 1911
_journal_page_last 1912
_journal_paper_doi 10.1107/S0108270197011311
_journal_volume 53
_journal_year 1997
_chemical_formula_iupac 'C6 H7 N O'
_chemical_formula_moiety C5H6NHCO
_chemical_formula_sum 'C6 H7 N O'
_chemical_formula_weight 109.13
_chemical_melting_point 95
_space_group_IT_number 19
_symmetry_cell_setting orthorhombic
_symmetry_space_group_name_Hall 'P 2ac 2ab'
_symmetry_space_group_name_H-M 'P 21 21 21'
_audit_creation_method from_xtal_archive_file_using_CIFIO
_cell_angle_alpha 90.000(9)
_cell_angle_beta 90.000(9)
_cell_angle_gamma 90.000(9)
_cell_formula_units_Z 4
_cell_length_a 6.1050(6)
_cell_length_b 6.2520(6)
_cell_length_c 14.5470(10)
_cell_measurement_reflns_used 25
_cell_measurement_temperature 293
_cell_measurement_theta_max 12
_cell_measurement_theta_min 10
_cell_volume 555.24(9)
_computing_cell_refinement CAD-4_Software
_computing_data_collection CAD-4_Software_(Enraf-Nonius,_1989)
_computing_data_reduction xtal_(Hall_&_Stewart,_1990)_DIFDAT_SORTRF_ADDREF
_computing_molecular_graphics xtal_ORTEP
_computing_publication_material xtal_BONDLA_CIFIO
_computing_structure_refinement xtal_CRYLSQ
_computing_structure_solution xtal
_diffrn_ambient_temperature 293
_diffrn_measurement_device CAD4
_diffrn_measurement_method \w
_diffrn_radiation_source 'Mo K\a'
_diffrn_radiation_type 'Mo K\a'
_diffrn_radiation_wavelength .71073
_diffrn_reflns_av_sigmaI/netI .01
_diffrn_reflns_limit_h_max 8
_diffrn_reflns_limit_h_min 0
_diffrn_reflns_limit_k_max 8
_diffrn_reflns_limit_k_min 0
_diffrn_reflns_limit_l_max 20
_diffrn_reflns_limit_l_min 0
_diffrn_reflns_number 1009
_diffrn_reflns_reduction_process perpendicular_monochr_Lp
_diffrn_reflns_theta_max 29.96
_diffrn_reflns_theta_min 2.8
_diffrn_standards_decay_% 0.5
_diffrn_standards_interval_count 100
_diffrn_standards_number 2
_exptl_absorpt_coefficient_mu 0.09
_exptl_absorpt_correction_type none
_exptl_crystal_colour translucent_white
_exptl_crystal_density_diffrn 1.305
_exptl_crystal_density_meas ?
_exptl_crystal_description parallelepiped
_exptl_crystal_F_000 231.96
_exptl_crystal_size_max 0.4
_exptl_crystal_size_mid 0.3
_exptl_crystal_size_min 0.3
_refine_diff_density_max .26
_refine_diff_density_min -.18
_refine_ls_abs_structure_details 'chosen arbitrarily'
_refine_ls_abs_structure_Flack 0
_refine_ls_extinction_coef 0.000053(3)
_refine_ls_extinction_method Zachariasen_(1967)
_refine_ls_goodness_of_fit_all 3.274
_refine_ls_goodness_of_fit_obs 3.274
_refine_ls_hydrogen_treatment refxyz_(U~iso~_=_0.06_\%A^2^)
_refine_ls_matrix_type full
_refine_ls_number_constraints 0
_refine_ls_number_parameters 95
_refine_ls_number_reflns 970
_refine_ls_number_restraints 0
_refine_ls_R_factor_all .057
_refine_ls_R_factor_obs .057
_refine_ls_shift/esd_max .012
_refine_ls_shift/esd_mean .001
_refine_ls_structure_factor_coef F
_refine_ls_weighting_details 'w = 1/\s^2^(F)'
_refine_ls_weighting_scheme sigma
_refine_ls_wR_factor_all .028
_refine_ls_wR_factor_obs .028
_reflns_number_observed 970
_reflns_number_total 970
_reflns_observed_criterion I_>_0
_cod_data_source_file fr1062.cif
_cod_data_source_block lactam
_cod_depositor_comments
;
The following automatic conversions were performed:

'_exptl_crystal_density_meas' value 'not measured' was changed to '?'
- the value is perceived as not measured.

Automatic conversion script
Id: cif_fix_values 3008 2015-01-20 13:52:24Z robertas 
;
_cod_original_cell_volume 555.20(10)
_cod_original_sg_symbol_Hall P_2ac_2ab
_cod_database_code 2006821

loop_
_symmetry_equiv_pos_as_xyz
+x,+y,+z
1/2-x,-y,1/2+z
1/2+x,1/2-y,-z
-x,1/2+y,1/2-z

loop_
_atom_site_aniso_label
_atom_site_aniso_U_11
_atom_site_aniso_U_22
_atom_site_aniso_U_33
_atom_site_aniso_U_12
_atom_site_aniso_U_13
_atom_site_aniso_U_23
C1 .0390(9) .0570(10) .0620(10) .0040(10) -.0060(10) -.0100(10)
N2 .0503(9) .0435(9) .0560(10) -.0021(8) -.0119(8) -.0162(8)
C3 .0423(9) .0346(8) .0360(8) -.0040(10) .0012(8) .0010(8)
C4 .0401(9) .0396(9) .0344(7) -.0030(10) -.0021(8) -.0054(8)
C5 .080(2) .0349(9) .0430(10) -.0090(10) .0020(10) -.0012(9)
C6 .087(2) .0470(10) .0470(10) .0180(10) -.0150(10) .0010(10)
C7 .0450(10) .0470(10) .0440(10) .0050(10) .0069(9) -.0019(9)
O8 .0511(7) .0533(8) .0515(7) .0064(8) .0085(7) -.0092(6)

loop_
_atom_site_label
_atom_site_fract_x
_atom_site_fract_y
_atom_site_fract_z
_atom_site_U_iso_or_equiv
_atom_site_thermal_displace_type
_atom_site_calc_flag
_atom_site_calc_attached_atom
C1 .4162(3) .9309(3) .36920(10) .0530(10) Uani ? ?
N2 .2880(3) 1.0987(3) .41610(10) .0499(9) Uani ? ?
C3 .0793(3) 1.0797(3) .39029(9) .0376(9) Uani ? ?
C4 .0794(3) .9011(3) .31900(10) .0381(8) Uani ? ?
C5 .1305(4) .7004(3) .37320(10) .0530(10) Uani ? ?
C6 .3314(4) .7171(3) .40230(10) .0600(10) Uani ? ?
C7 .3040(3) .9406(3) .27540(10) .0450(10) Uani ? ?
O8 -.0804(2) 1.1800(2) .41885(8) .0520(7) Uani ? ?
H71 .315(3) 1.082(3) .2480(10) .06000 Uiso ? ?
H72 .347(3) .830(3) .2340(10) .06000 Uiso ? ?
H61 .410(3) .632(3) .4380(10) .06000 Uiso ? ?
H51 .028(3) .593(3) .3870(10) .06000 Uiso ? ?
H11 .565(3) .966(3) .3720(10) .06000 Uiso ? ?
H41 -.045(3) .899(3) .2820(10) .06000 Uiso ? ?
H21 .323(3) 1.167(3) .4670(10) .06000 Uiso ? ?

loop_
_atom_type_symbol
_atom_type_scat_dispersion_real
_atom_type_scat_dispersion_imag
_atom_type_scat_source
c .002 .002 ' International Tables for X-Ray Crystallography (Vol. IV)'
h 0 0 ' International Tables for X-Ray Crystallography (Vol. IV)'
o .008 .006 ' International Tables for X-Ray Crystallography (Vol. IV)'
n .004 .003 ' International Tables for X-Ray Crystallography (Vol. IV)'

loop_
_geom_angle_atom_site_label_1
_geom_angle_atom_site_label_2
_geom_angle_atom_site_label_3
_geom_angle
_geom_angle_publ_flag
N2 C1 C6 107.4(2) yes
N2 C1 C7 98.50(10) yes
N2 C1 H11 109.0(10) no
C6 C1 C7 99.6(2) yes
C6 C1 H11 122.0(10) no
C7 C1 H11 118.0(10) no
C1 N2 C3 108.30(10) yes
C1 N2 H21 127.0(10) no
C3 N2 H21 121.0(10) no
N2 C3 C4 104.90(10) yes
N2 C3 O8 128.00(10) yes
C4 C3 O8 127.1(2) yes
C3 C4 C5 104.70(10) yes
C3 C4 C7 99.50(10) yes
C3 C4 H41 114.0(10) no
C5 C4 C7 99.50(10) yes
C5 C4 H41 117.0(10) no
C7 C4 H41 119.0(10) no
C4 C5 C6 107.3(2) yes
C4 C5 H51 125.0(10) no
C6 C5 H51 128.0(10) no
C1 C6 C5 106.8(2) yes
C1 C6 H61 122.0(10) no
C5 C6 H61 131.0(10) no
C1 C7 C4 91.40(10) yes
C1 C7 H71 112.0(10) no
C1 C7 H72 114.0(10) no
C4 C7 H71 112.0(10) no
C4 C7 H72 113.0(10) no
H71 C7 H72 113.0(10) no

loop_
_geom_bond_atom_site_label_1
_geom_bond_atom_site_label_2
_geom_bond_site_symmetry_1
_geom_bond_site_symmetry_2
_geom_bond_distance
_geom_bond_publ_flag
C1 N2 . . 1.476(3) yes
C1 C6 . . 1.513(3) yes
C1 C7 . . 1.529(3) yes
C1 H11 . . .94(2) no
N2 C3 . . 1.333(2) yes
N2 H21 . . .88(2) no
C3 C4 . . 1.523(2) yes
C3 O8 . . 1.232(2) yes
C4 C5 . . 1.514(2) yes
C4 C7 . . 1.532(3) yes
C4 H41 . . .93(2) no
C5 C6 . . 1.302(3) yes
C5 H51 . . .94(2) no
C6 H61 . . .89(2) no
C7 H71 . . .97(2) no
C7 H72 . . .95(2) no

loop_
_geom_contact_atom_site_label_1
_geom_contact_atom_site_label_2
_geom_contact_distance
_geom_contact_site_symmetry_2
_geom_contact_publ_flag
C1 C3 4.165(3) 1_655 no
C1 C3 2.278(3) . no
C1 C4 2.190(3) . no
C1 C4 4.118(3) 1_655 no
C1 C5 4.054(3) 3_566 no
C1 C5 2.263(3) . no
C1 C6 4.281(3) 3_566 no
C1 C7 4.182(3) 4_655 no
C1 C7 4.091(3) 4_645 no
C1 O8 3.484(2) . no
C1 O8 3.927(2) 3_576 no
C1 O8 3.520(2) 1_655 no
C1 H71 3.22(2) 4_645 no
C1 H71 2.09(2) . no
C1 H72 2.11(2) . no
C1 H72 3.25(2) 4_655 no
C1 H61 2.13(2) . no
C1 H51 3.61(2) 3_566 no
C1 H51 3.19(2) . no
C1 H41 3.53(2) 1_655 no
C1 H41 3.09(2) . no
C1 H21 2.12(2) . no
N2 N2 4.342(2) 3_576 no
N2 N2 4.342(2) 3_476 no
N2 C3 3.891(2) 3_576 no
N2 C4 2.267(2) . no
N2 C5 4.156(3) 3_566 no
N2 C5 3.933(2) 1_565 no
N2 C5 2.741(2) . no
N2 C6 2.409(3) . no
N2 C6 4.318(3) 3_466 no
N2 C6 3.880(3) 1_565 no
N2 C7 2.276(2) . no
N2 C7 4.305(3) 4_655 no
N2 O8 2.306(2) . no
N2 O8 3.889(2) 1_655 no
N2 O8 2.885(2) 3_576 no
N2 H71 2.45(2) . no
N2 H72 3.16(2) . no
N2 H72 3.44(2) 4_655 no
N2 H61 3.43(2) 1_565 no
N2 H61 3.44(2) 3_466 no
N2 H61 3.03(2) . no
N2 H51 3.43(2) 3_566 no
N2 H51 3.56(2) . no
N2 H51 3.50(2) 1_565 no
N2 H11 1.99(2) . no
N2 H41 3.08(2) . no
N2 H41 3.74(2) 4 no
N2 H21 3.62(2) 3_476 no
N2 H21 3.97(2) 3_576 no
C3 C4 3.775(2) 4 no
C3 C5 2.405(2) . no
C3 C5 4.111(2) 4 no
C3 C5 3.901(2) 1_565 no
C3 C6 2.745(3) . no
C3 C6 4.275(3) 1_565 no
C3 C6 3.852(3) 3_466 no
C3 C7 2.331(2) . no
C3 C7 4.046(3) 4 no
C3 O8 3.779(2) 3_576 no
C3 H71 2.52(2) . no
C3 H72 3.20(2) . no
C3 H72 3.53(2) 4 no
C3 H61 3.52(2) . no
C3 H61 3.00(2) 3_466 no
C3 H51 3.06(2) . no
C3 H51 3.22(2) 1_565 no
C3 H11 3.23(2) 1_455 no
C3 H11 3.06(2) . no
C3 H41 3.21(2) 4 no
C3 H41 2.08(2) . no
C3 H21 3.05(2) 3_476 no
C3 H21 1.93(2) . no
C4 C4 3.840(2) 4_545 no
C4 C4 3.840(2) 4 no
C4 C5 3.600(2) 4 no
C4 C6 2.271(3) . no
C4 C6 4.389(3) 3_466 no
C4 C7 4.329(3) 4 no
C4 C7 3.957(3) 4_545 no
C4 O8 2.470(2) . no
C4 O8 3.727(2) 4_545 no
C4 H71 3.28(2) 4_545 no
C4 H71 2.10(2) . no
C4 H72 3.81(2) 4 no
C4 H72 2.10(2) . no
C4 H61 3.68(2) 3_466 no
C4 H61 3.15(2) . no
C4 H51 3.30(2) 4 no
C4 H51 2.19(2) . no
C4 H11 3.26(2) 1_455 no
C4 H11 3.09(2) . no
C4 H41 3.47(2) 4_545 no
C4 H41 3.45(2) 4 no
C4 H21 3.09(2) . no
C5 C6 3.777(3) 3_466 no
C5 C7 2.324(3) . no
C5 C7 3.788(3) 4_545 no
C5 C7 4.384(3) 4_645 no
C5 O8 3.330(2) . no
C5 O8 4.234(2) 3_566 no
C5 O8 3.562(2) 1_545 no
C5 O8 4.261(2) 4_545 no
C5 H71 3.33(2) 4_545 no
C5 H71 3.21(2) . no
C5 H71 3.89(2) 4_645 no
C5 H72 4.04(2) 4_545 no
C5 H72 2.55(2) . no
C5 H61 2.00(2) . no
C5 H61 3.23(2) 3_466 no
C5 H11 3.13(2) . no
C5 H11 3.87(2) 3_466 no
C5 H11 3.83(2) 1_455 no
C5 H41 2.11(2) . no
C5 H41 2.99(2) 4_545 no
C5 H21 3.77(2) 3_466 no
C5 H21 3.79(2) 1_545 no
C5 H21 3.42(2) . no
C6 C6 4.190(3) 3_566 no
C6 C6 4.190(3) 3_466 no
C6 C7 2.322(3) . no
C6 C7 3.824(3) 4_645 no
C6 O8 4.202(3) 1_545 no
C6 O8 3.841(3) . no
C6 O8 3.636(2) 3_566 no
C6 H71 3.19(2) 4_645 no
C6 H71 3.20(2) . no
C6 H72 3.70(2) 4_645 no
C6 H72 2.55(2) . no
C6 H61 3.59(2) 3_466 no
C6 H51 3.50(2) 3_566 no
C6 H51 2.02(2) . no
C6 H11 3.84(2) 3_466 no
C6 H11 2.16(2) . no
C6 H41 3.10(2) . no
C6 H41 3.77(2) 4_545 no
C6 H21 2.96(2) . no
C6 H21 3.57(2) 1_545 no
C7 C7 4.005(3) 4_645 no
C7 C7 4.005(3) 4_655 no
C7 O8 3.480(2) . no
C7 O8 3.535(2) 4_545 no
C7 H71 3.25(2) 4_645 no
C7 H72 3.24(2) 4_655 no
C7 H61 3.13(2) . no
C7 H61 3.76(2) 4_655 no
C7 H51 3.26(2) 4 no
C7 H51 3.20(2) . no
C7 H11 4.00(2) 4_655 no
C7 H11 3.75(2) 4_645 no
C7 H11 2.13(2) . no
C7 H41 3.38(2) 4 no
C7 H41 2.15(2) . no
C7 H41 3.99(2) 1_655 no
C7 H41 3.83(2) 4_545 no
C7 H21 3.12(2) . no
O8 O8 3.957(2) 3_476 no
O8 O8 3.957(2) 3_576 no
O8 H71 3.52(2) . no
O8 H71 3.78(2) 4 no
O8 H72 2.91(2) 4 no
O8 H61 2.85(2) 3_466 no
O8 H51 3.76(2) . no
O8 H51 2.70(2) 1_565 no
O8 H11 2.63(2) 1_455 no
O8 H11 3.87(2) 3_476 no
O8 H41 3.31(2) 4 no
O8 H41 2.67(2) . no
O8 H21 2.01(2) 3_476 no
O8 H21 2.56(2) . no
O8 H21 3.71(2) 1_455 no
H71 H72 1.60(2) . no
H71 H72 2.59(2) 4_655 no
H71 H61 3.20(2) 4_655 no
H71 H51 2.87(2) 4 no
H71 H11 2.47(2) . no
H71 H11 3.05(2) 4_655 no
H71 H41 2.61(3) 4 no
H71 H41 2.53(2) . no
H71 H21 3.22(2) . no
H72 H61 3.24(2) . no
H72 H61 3.47(2) 4_655 no
H72 H51 3.31(2) . no
H72 H51 3.33(2) 4 no
H72 H11 2.80(2) 4_645 no
H72 H11 2.55(2) . no
H72 H41 3.27(3) 4_545 no
H72 H41 2.53(2) . no
H61 H51 3.15(2) 3_566 no
H61 H51 2.46(2) . no
H61 H11 3.53(2) 3_466 no
H61 H11 2.49(2) . no
H61 H21 2.98(2) 1_545 no
H61 H21 3.43(3) 3_566 no
H61 H21 3.41(2) . no
H51 H11 3.53(2) 3_466 no
H51 H41 2.49(2) . no
H51 H41 2.74(2) 4_545 no
H51 H21 2.95(2) 3_466 no
H51 H21 3.42(2) 1_545 no
H11 H41 2.75(2) 1_655 no
H11 H21 2.38(2) . no
H41 H41 3.31(3) 4_545 no
H41 H41 3.31(3) 4 no
H21 H21 3.37(2) 3_476 no
H21 H21 3.37(2) 3_576 no
